data_4121844
loop_
_publ_author_name
'Quan, Yangjian'
'Qiu, Zaozao'
'Xie, Zuowei'

_publ_section_title
;
 Transition-Metal-Mediated Three-Component Cascade Cyclization: Selective
 Cage B-C(sp(2)) Coupling of Carborane with Aromatics and Synthesis of
 Carborane-Fused Tricyclics.
;
_journal_issue 21
_journal_name_full 'Journal of the American Chemical Society'
_journal_page_first 7599
_journal_page_last 7602
_journal_paper_doi 10.1021/ja503489b
_journal_volume 136
_journal_year 2014
_chemical_formula_sum 'C20 H36 B10 O Si'
_chemical_formula_weight 428.68
_chemical_name_systematic
; 
 ? 
;
_space_group_IT_number 19
_symmetry_cell_setting orthorhombic
_symmetry_space_group_name_Hall 'P 2ac 2ab'
_symmetry_space_group_name_H-M 'P 21 21 21'
_atom_sites_solution_hydrogens geom
_atom_sites_solution_primary direct
_atom_sites_solution_secondary difmap
_audit_creation_method SHELXL-97
_cell_angle_alpha 90.00
_cell_angle_beta 90.00
_cell_angle_gamma 90.00
_cell_formula_units_Z 4
_cell_length_a 9.713(3)
_cell_length_b 11.460(4)
_cell_length_c 21.611(7)
_cell_measurement_temperature 173(2)
_cell_volume 2405.5(14)
_computing_structure_refinement 'SHELXL-97 (Sheldrick, 1997)'
_computing_structure_solution 'SHELXS-97 (Sheldrick, 1990)'
_diffrn_ambient_temperature 173(2)
_diffrn_measured_fraction_theta_full 0.996
_diffrn_measured_fraction_theta_max 0.996
_diffrn_radiation_monochromator graphite
_diffrn_radiation_source 'fine-focus sealed tube'
_diffrn_radiation_type MoK\a
_diffrn_radiation_wavelength 0.71073
_diffrn_reflns_av_R_equivalents 0.2785
_diffrn_reflns_av_sigmaI/netI 0.3154
_diffrn_reflns_limit_h_max 10
_diffrn_reflns_limit_h_min -11
_diffrn_reflns_limit_k_max 13
_diffrn_reflns_limit_k_min -12
_diffrn_reflns_limit_l_max 24
_diffrn_reflns_limit_l_min -24
_diffrn_reflns_number 14012
_diffrn_reflns_theta_full 24.00
_diffrn_reflns_theta_max 24.00
_diffrn_reflns_theta_min 1.88
_exptl_absorpt_coefficient_mu 0.110
_exptl_absorpt_correction_T_max 0.9784
_exptl_absorpt_correction_T_min 0.9471
_exptl_absorpt_correction_type multi-scan
_exptl_crystal_colour colorless
_exptl_crystal_density_diffrn 1.184
_exptl_crystal_density_method 'not measured'
_exptl_crystal_description block
_exptl_crystal_F_000 912
_exptl_crystal_size_max 0.50
_exptl_crystal_size_mid 0.20
_exptl_crystal_size_min 0.20
_refine_diff_density_max 0.452
_refine_diff_density_min -0.409
_refine_diff_density_rms 0.106
_refine_ls_abs_structure_details 'Flack H D (1983), Acta Cryst. A39, 876-881'
_refine_ls_abs_structure_Flack 0.1(6)
_refine_ls_extinction_method none
_refine_ls_goodness_of_fit_ref 1.058
_refine_ls_hydrogen_treatment riding
_refine_ls_matrix_type full
_refine_ls_number_parameters 289
_refine_ls_number_reflns 3744
_refine_ls_number_restraints 6
_refine_ls_restrained_S_all 1.057
_refine_ls_R_factor_all 0.2309
_refine_ls_R_factor_gt 0.1257
_refine_ls_shift/su_max 0.001
_refine_ls_shift/su_mean 0.000
_refine_ls_structure_factor_coef Fsqd
_refine_ls_weighting_details 'calc w=1/[\s^2^(Fo^2^)+(0.1080P)^2^+0.0000P] where P=(Fo^2^+2Fc^2^)/3'
_refine_ls_weighting_scheme calc
_refine_ls_wR_factor_gt 0.2433
_refine_ls_wR_factor_ref 0.2900
_reflns_number_gt 1807
_reflns_number_total 3744
_reflns_threshold_expression >2sigma(I)
_cod_data_source_file ja503489b_si_002.cif
_cod_data_source_block 5ai-1
_cod_depositor_comments 'Adding full bibliography for 4121842--4121847.cif.'
_cod_original_cell_volume 2405.6(13)
_cod_original_sg_symbol_H-M P2(1)2(1)2(1)
_cod_database_code 4121844

loop_
_symmetry_equiv_pos_as_xyz
'x, y, z'
'-x+1/2, -y, z+1/2'
'-x, y+1/2, -z+1/2'
'x+1/2, -y+1/2, -z'

loop_
_atom_site_label
_atom_site_type_symbol
_atom_site_fract_x
_atom_site_fract_y
_atom_site_fract_z
_atom_site_U_iso_or_equiv
_atom_site_adp_type
_atom_site_occupancy
_atom_site_symmetry_multiplicity
_atom_site_calc_flag
_atom_site_refinement_flags
Si1 Si 0.7529(3) -0.1257(2) 0.06046(12) 0.0216(8) Uani 1 1 d .
O1 O 0.2463(8) -0.4155(6) 0.2016(3) 0.0324(19) Uani 1 1 d .
B3 B 0.4321(12) 0.1080(11) 0.1897(5) 0.022(3) Uani 1 1 d .
H3 H 0.5201 0.0803 0.2198 0.026 Uiso 1 1 calc R
B4 B 0.3452(13) 0.2434(12) 0.2015(7) 0.033(4) Uani 1 1 d .
H4 H 0.3769 0.3050 0.2391 0.039 Uiso 1 1 calc R
B5 B 0.2865(11) 0.2972(12) 0.1287(6) 0.033(4) Uani 1 1 d .
H5 H 0.2784 0.3929 0.1187 0.040 Uiso 1 1 calc R
B6 B 0.3379(13) 0.1957(11) 0.0716(7) 0.029(4) Uani 1 1 d .
H6 H 0.3659 0.2236 0.0236 0.035 Uiso 1 1 calc R
B7 B 0.3179(11) 0.0065(11) 0.1561(6) 0.020(3) Uani 1 1 d .
B8 B 0.2605(13) 0.1048(10) 0.2167(5) 0.023(3) Uani 1 1 d .
H8 H 0.2325 0.0746 0.2644 0.028 Uiso 1 1 calc R
B9 B 0.1753(12) 0.2213(11) 0.1802(6) 0.023(3) Uani 1 1 d .
H9 H 0.0907 0.2681 0.2052 0.028 Uiso 1 1 calc R
B10 B 0.1695(13) 0.1948(11) 0.0998(6) 0.026(3) Uani 1 1 d .
H10 H 0.0801 0.2246 0.0712 0.031 Uiso 1 1 calc R
B11 B 0.2552(12) 0.0630(10) 0.0847(5) 0.020(3) Uani 1 1 d .
H11 H 0.2258 0.0051 0.0451 0.024 Uiso 1 1 calc R
B12 B 0.1533(12) 0.0730(10) 0.1512(6) 0.020(3) Uani 1 1 d .
H12 H 0.0562 0.0211 0.1560 0.024 Uiso 1 1 calc R
C1 C 0.4345(10) 0.2199(9) 0.1350(6) 0.034(3) Uani 1 1 d .
C2 C 0.4184(9) 0.0872(8) 0.1126(5) 0.017(3) Uani 1 1 d .
C11 C 0.5808(12) 0.2593(11) 0.1162(7) 0.056(4) Uani 1 1 d .
H11A H 0.5644 0.3200 0.0838 0.068 Uiso 1 1 calc R
C12 C 0.6616(11) 0.3131(12) 0.1576(7) 0.062(5) Uani 1 1 d .
H12A H 0.6771 0.2581 0.1923 0.074 Uiso 1 1 calc R
H12B H 0.6094 0.3801 0.1745 0.074 Uiso 1 1 calc R
C13 C 0.8024(10) 0.3585(11) 0.1370(8) 0.059(5) Uani 1 1 d .
H13A H 0.8582 0.3738 0.1744 0.071 Uiso 1 1 calc R
H13B H 0.8489 0.2957 0.1135 0.071 Uiso 1 1 calc R
C14 C 0.8029(12) 0.4669(12) 0.0979(6) 0.051(4) Uani 1 1 d .
H14A H 0.7597 0.5314 0.1214 0.062 Uiso 1 1 calc R
H14B H 0.7467 0.4532 0.0604 0.062 Uiso 1 1 calc R
C15 C 0.9479(11) 0.5035(10) 0.0785(6) 0.044(4) Uani 1 1 d .
H15A H 0.9429 0.5753 0.0539 0.066 Uiso 1 1 calc R
H15B H 0.9898 0.4414 0.0536 0.066 Uiso 1 1 calc R
H15C H 1.0041 0.5173 0.1154 0.066 Uiso 1 1 calc R
C16 C 0.6394(10) 0.1509(10) 0.0785(5) 0.036(3) Uani 1 1 d .
H16A H 0.6404 0.1696 0.0338 0.043 Uiso 1 1 calc R
H16B H 0.7353 0.1349 0.0916 0.043 Uiso 1 1 calc R
C17 C 0.5515(10) 0.0439(10) 0.0896(5) 0.024(3) Uani 1 1 d .
C18 C 0.5858(9) -0.0710(9) 0.0933(4) 0.014(2) Uani 1 1 d .
C19 C 0.8607(10) -0.0148(9) 0.0227(5) 0.033(3) Uani 1 1 d .
H19A H 0.8840 0.0463 0.0526 0.049 Uiso 1 1 calc R
H19B H 0.8102 0.0196 -0.0120 0.049 Uiso 1 1 calc R
H19C H 0.9454 -0.0513 0.0074 0.049 Uiso 1 1 calc R
C20 C 0.8589(10) -0.1897(9) 0.1236(5) 0.033(3) Uani 1 1 d .
H20A H 0.8758 -0.1304 0.1553 0.049 Uiso 1 1 calc R
H20B H 0.9469 -0.2166 0.1066 0.049 Uiso 1 1 calc R
H20C H 0.8097 -0.2558 0.1420 0.049 Uiso 1 1 calc R
C21 C 0.7172(10) -0.2346(10) -0.0019(5) 0.038(3) Uani 1 1 d .
H21A H 0.8044 -0.2634 -0.0188 0.057 Uiso 1 1 calc R
H21B H 0.6636 -0.1974 -0.0349 0.057 Uiso 1 1 calc R
H21C H 0.6647 -0.3000 0.0154 0.057 Uiso 1 1 calc R
C22 C 0.4866(9) -0.1541(9) 0.1211(5) 0.018(3) Uani 1 1 d .
C23 C 0.5196(10) -0.2706(9) 0.1200(5) 0.025(3) Uani 1 1 d .
H23A H 0.6019 -0.2938 0.0997 0.030 Uiso 1 1 calc R
C24 C 0.4385(10) -0.3560(10) 0.1472(5) 0.026(3) Uani 1 1 d .
H24A H 0.4644 -0.4359 0.1457 0.031 Uiso 1 1 calc R
C25 C 0.3205(10) -0.3220(10) 0.1762(5) 0.024(3) Uani 1 1 d .
C26 C 0.2836(10) -0.2093(9) 0.1805(5) 0.022(3) Uani 1 1 d .
H26A H 0.2022 -0.1883 0.2022 0.027 Uiso 1 1 calc R
C27 C 0.3646(9) -0.1232(8) 0.1531(4) 0.011(2) Uani 1 1 d U
C28 C 0.1182(10) -0.3913(9) 0.2299(5) 0.032(3) Uani 1 1 d .
H28A H 0.0779 -0.4640 0.2455 0.048 Uiso 1 1 calc R
H28B H 0.0559 -0.3562 0.1994 0.048 Uiso 1 1 calc R
H28C H 0.1319 -0.3369 0.2643 0.048 Uiso 1 1 calc R

loop_
_atom_site_aniso_label
_atom_site_aniso_U_11
_atom_site_aniso_U_22
_atom_site_aniso_U_33
_atom_site_aniso_U_23
_atom_site_aniso_U_13
_atom_site_aniso_U_12
Si1 0.0203(14) 0.0217(17) 0.0228(16) -0.0031(15) 0.0019(16) -0.0001(17)
O1 0.032(4) 0.022(4) 0.043(5) -0.006(4) 0.010(4) 0.000(5)
B3 0.025(6) 0.023(8) 0.017(7) -0.015(6) -0.004(6) 0.001(6)
B4 0.030(8) 0.028(9) 0.040(10) -0.020(8) 0.008(6) 0.003(7)
B5 0.033(8) 0.034(9) 0.032(8) -0.002(7) 0.014(6) 0.004(6)
B6 0.042(8) 0.013(8) 0.033(9) -0.007(7) 0.009(7) 0.014(7)
B7 0.013(6) 0.026(8) 0.021(8) -0.008(7) 0.005(5) -0.012(6)
B8 0.026(6) 0.022(7) 0.022(7) -0.013(6) 0.015(6) -0.009(7)
B9 0.021(7) 0.020(8) 0.028(8) -0.016(7) -0.003(6) 0.000(6)
B10 0.038(7) 0.024(9) 0.015(8) -0.006(7) 0.003(6) 0.005(7)
B11 0.022(6) 0.024(7) 0.016(7) -0.001(6) -0.015(7) 0.009(7)
B12 0.023(6) 0.014(7) 0.023(8) 0.003(7) 0.001(6) -0.003(6)
C1 0.028(6) 0.018(7) 0.057(9) -0.029(7) 0.008(6) -0.007(5)
C2 0.016(5) 0.012(6) 0.022(6) -0.005(5) 0.005(5) 0.005(5)
C11 0.043(8) 0.030(8) 0.096(12) -0.039(9) 0.044(8) -0.012(7)
C12 0.027(7) 0.078(11) 0.081(11) -0.059(9) 0.003(7) -0.020(7)
C13 0.023(6) 0.025(8) 0.129(14) -0.041(10) 0.000(7) -0.002(6)
C14 0.060(9) 0.069(11) 0.026(8) 0.003(8) 0.006(6) 0.035(8)
C15 0.045(8) 0.042(9) 0.046(9) 0.011(7) 0.012(7) 0.004(7)
C16 0.032(6) 0.039(8) 0.036(8) -0.015(6) 0.012(6) -0.005(6)
C17 0.023(6) 0.025(8) 0.024(7) -0.005(6) 0.001(5) -0.011(5)
C18 0.014(5) 0.014(7) 0.015(6) -0.011(5) -0.002(4) -0.005(5)
C19 0.030(6) 0.043(8) 0.026(7) -0.005(6) 0.021(5) -0.002(6)
C20 0.018(5) 0.034(8) 0.046(8) 0.008(7) -0.003(5) -0.003(6)
C21 0.034(7) 0.041(8) 0.039(7) -0.008(6) 0.001(6) 0.005(6)
C22 0.023(6) 0.011(6) 0.021(6) 0.003(5) -0.011(5) 0.007(5)
C23 0.014(5) 0.024(7) 0.038(8) 0.007(6) -0.006(5) -0.001(5)
C24 0.030(6) 0.017(7) 0.032(7) 0.002(6) -0.007(6) 0.006(5)
C25 0.021(6) 0.028(8) 0.022(7) -0.004(6) 0.006(5) -0.009(6)
C26 0.033(7) 0.016(7) 0.018(6) 0.010(5) 0.002(5) 0.006(5)
C27 0.012(4) 0.008(5) 0.014(5) 0.001(5) -0.006(4) -0.005(4)
C28 0.039(7) 0.025(7) 0.033(7) -0.009(6) 0.019(5) -0.001(6)

loop_
_atom_type_symbol
_atom_type_description
_atom_type_scat_dispersion_real
_atom_type_scat_dispersion_imag
_atom_type_scat_source
C C 0.0033 0.0016 'International Tables Vol C Tables 4.2.6.8 and 6.1.1.4'
H H 0.0000 0.0000 'International Tables Vol C Tables 4.2.6.8 and 6.1.1.4'
B B 0.0013 0.0007 'International Tables Vol C Tables 4.2.6.8 and 6.1.1.4'
Si Si 0.0817 0.0704 'International Tables Vol C Tables 4.2.6.8 and 6.1.1.4'
O O 0.0106 0.0060 'International Tables Vol C Tables 4.2.6.8 and 6.1.1.4'

loop_
_geom_angle_atom_site_label_1
_geom_angle_atom_site_label_2
_geom_angle_atom_site_label_3
_geom_angle
C19 Si1 C20 106.4(5)
C19 Si1 C21 104.3(5)
C20 Si1 C21 111.6(5)
C19 Si1 C18 115.4(5)
C20 Si1 C18 109.5(5)
C21 Si1 C18 109.5(4)
C25 O1 C28 118.1(8)
C2 B3 C1 55.6(6)
C2 B3 B8 104.4(8)
C1 B3 B8 104.6(8)
C2 B3 B7 56.7(6)
C1 B3 B7 102.4(8)
B8 B3 B7 61.9(6)
C2 B3 B4 103.1(9)
C1 B3 B4 57.6(7)
B8 B3 B4 61.6(7)
B7 B3 B4 109.6(9)
C1 B4 B9 103.8(9)
C1 B4 B3 60.0(7)
B9 B4 B3 106.6(9)
C1 B4 B5 58.1(7)
B9 B4 B5 60.7(8)
B3 B4 B5 109.0(9)
C1 B4 B8 104.2(9)
B9 B4 B8 59.3(7)
B3 B4 B8 58.7(7)
B5 B4 B8 108.5(9)
C1 B5 B10 103.2(9)
C1 B5 B6 58.1(7)
B10 B5 B6 59.5(7)
C1 B5 B9 102.1(9)
B10 B5 B9 60.0(7)
B6 B5 B9 106.6(10)
C1 B5 B4 58.5(7)
B10 B5 B4 106.9(10)
B6 B5 B4 107.3(9)
B9 B5 B4 58.2(7)
C1 B6 C2 56.3(7)
C1 B6 B11 105.6(9)
C2 B6 B11 59.6(6)
C1 B6 B10 103.9(9)
C2 B6 B10 104.1(9)
B11 B6 B10 60.4(7)
C1 B6 B5 58.8(7)
C2 B6 B5 104.2(9)
B11 B6 B5 109.3(9)
B10 B6 B5 59.7(7)
C27 B7 C2 110.0(8)
C27 B7 B3 117.7(9)
C2 B7 B3 59.4(6)
C27 B7 B12 132.1(8)
C2 B7 B12 105.0(9)
B3 B7 B12 108.0(9)
C27 B7 B11 114.3(9)
C2 B7 B11 60.1(7)
B3 B7 B11 109.4(9)
B12 B7 B11 58.9(7)
C27 B7 B8 135.5(10)
C2 B7 B8 104.3(8)
B3 B7 B8 59.1(7)
B12 B7 B8 60.0(7)
B11 B7 B8 107.1(9)
B9 B8 B3 106.3(8)
B9 B8 B12 61.8(7)
B3 B8 B12 106.9(8)
B9 B8 B7 107.0(9)
B3 B8 B7 59.0(6)
B12 B8 B7 58.9(6)
B9 B8 B4 57.9(7)
B3 B8 B4 59.7(7)
B12 B8 B4 107.3(9)
B7 B8 B4 105.8(8)
B4 B9 B8 62.8(8)
B4 B9 B10 108.5(9)
B8 B9 B10 109.0(9)
B4 B9 B5 61.1(8)
B8 B9 B5 111.5(9)
B10 B9 B5 59.2(7)
B4 B9 B12 109.8(9)
B8 B9 B12 60.1(7)
B10 B9 B12 59.8(7)
B5 B9 B12 108.2(9)
B5 B10 B6 60.8(7)
B5 B10 B11 109.7(9)
B6 B10 B11 59.7(7)
B5 B10 B9 60.8(7)
B6 B10 B9 108.2(9)
B11 B10 B9 108.4(9)
B5 B10 B12 111.0(9)
B6 B10 B12 107.7(9)
B11 B10 B12 59.1(7)
B9 B10 B12 61.8(7)
C2 B11 B6 59.4(6)
C2 B11 B12 102.9(8)
B6 B11 B12 109.7(9)
C2 B11 B10 103.5(8)
B6 B11 B10 59.8(7)
B12 B11 B10 61.5(6)
C2 B11 B7 55.9(6)
B6 B11 B7 107.4(9)
B12 B11 B7 60.4(6)
B10 B11 B7 108.3(8)
B11 B12 B7 60.7(7)
B11 B12 B10 59.4(6)
B7 B12 B10 107.0(8)
B11 B12 B8 109.5(8)
B7 B12 B8 61.1(7)
B10 B12 B8 106.2(8)
B11 B12 B9 106.1(8)
B7 B12 B9 105.9(8)
B10 B12 B9 58.4(7)
B8 B12 B9 58.1(6)
C11 C1 C2 106.7(8)
C11 C1 B6 110.3(10)
C2 C1 B6 62.8(6)
C11 C1 B5 127.3(10)
C2 C1 B5 112.9(8)
B6 C1 B5 63.1(7)
C11 C1 B4 130.2(10)
C2 C1 B4 110.8(9)
B6 C1 B4 115.4(9)
B5 C1 B4 63.4(7)
C11 C1 B3 113.9(10)
C2 C1 B3 60.4(6)
B6 C1 B3 115.0(8)
B5 C1 B3 115.2(8)
B4 C1 B3 62.3(7)
C17 C2 C1 109.6(8)
C17 C2 B7 121.7(9)
C1 C2 B7 114.8(8)
C17 C2 B3 108.1(8)
C1 C2 B3 63.9(7)
B7 C2 B3 63.9(7)
C17 C2 B6 118.2(9)
C1 C2 B6 60.9(7)
B7 C2 B6 115.7(8)
B3 C2 B6 116.3(8)
C17 C2 B11 129.7(8)
C1 C2 B11 110.5(8)
B7 C2 B11 64.0(7)
B3 C2 B11 116.2(8)
B6 C2 B11 61.0(7)
C12 C11 C1 119.8(11)
C12 C11 C16 119.4(11)
C1 C11 C16 103.6(9)
C11 C12 C13 119.0(12)
C14 C13 C12 116.7(10)
C13 C14 C15 112.6(9)
C17 C16 C11 110.4(8)
C18 C17 C2 121.5(9)
C18 C17 C16 130.9(9)
C2 C17 C16 106.0(9)
C17 C18 C22 119.1(9)
C17 C18 Si1 120.8(8)
C22 C18 Si1 120.0(7)
C23 C22 C27 116.5(10)
C23 C22 C18 117.8(9)
C27 C22 C18 125.5(9)
C22 C23 C24 123.1(10)
C25 C24 C23 118.0(10)
C26 C25 C24 122.1(10)
C26 C25 O1 124.7(9)
C24 C25 O1 113.1(10)
C25 C26 C27 120.0(9)
C26 C27 C22 120.2(9)
C26 C27 B7 119.6(8)
C22 C27 B7 120.2(9)

loop_
_geom_bond_atom_site_label_1
_geom_bond_atom_site_label_2
_geom_bond_distance
Si1 C19 1.838(10)
Si1 C20 1.859(11)
Si1 C21 1.869(11)
Si1 C18 1.879(9)
O1 C25 1.404(12)
O1 C28 1.414(11)
B3 C2 1.690(15)
B3 C1 1.745(17)
B3 B8 1.766(16)
B3 B7 1.763(16)
B3 B4 1.784(18)
B4 C1 1.701(17)
B4 B9 1.732(17)
B4 B5 1.78(2)
B4 B8 1.818(18)
B5 C1 1.695(15)
B5 B10 1.749(18)
B5 B6 1.768(18)
B5 B9 1.778(18)
B6 C1 1.683(17)
B6 C2 1.714(16)
B6 B11 1.743(18)
B6 B10 1.745(17)
B7 C27 1.556(16)
B7 C2 1.641(15)
B7 B12 1.774(16)
B7 B11 1.781(17)
B7 B8 1.815(16)
B8 B9 1.758(18)
B8 B12 1.795(17)
B9 B10 1.765(18)
B9 B12 1.824(17)
B10 B11 1.754(17)
B10 B12 1.790(17)
B11 C2 1.718(15)
B11 B12 1.748(16)
C1 C11 1.545(14)
C1 C2 1.603(14)
C2 C17 1.471(13)
C11 C12 1.341(16)
C11 C16 1.591(15)
C12 C13 1.529(15)
C13 C14 1.502(18)
C14 C15 1.529(15)
C16 C17 1.514(14)
C17 C18 1.360(14)
C18 C22 1.482(13)
C22 C23 1.373(13)
C22 C27 1.417(12)
C23 C24 1.387(13)
C24 C25 1.363(13)
C25 C26 1.343(14)
C26 C27 1.394(12)
